data_4126160
loop_
_publ_author_name
'Shen, Jie'
'Ren, Changliang'
'Zeng, Huaqiang'

_publ_section_title
;
 Surprisingly High Selectivity and High Affinity in Mercury Recognition by
 H-Bonded Cavity-Containing Aromatic Foldarands.
;
_journal_issue 15
_journal_name_full 'Journal of the American Chemical Society'
_journal_page_first 5387
_journal_page_last 5396
_journal_paper_doi 10.1021/jacs.6b13342
_journal_volume 139
_journal_year 2017
_chemical_formula_moiety 'C34 H44 N6 O8, H2 O'
_chemical_formula_sum 'C34 H46 N6 O9'
_chemical_formula_weight 682.77
_space_group_IT_number 2
_symmetry_cell_setting triclinic
_symmetry_space_group_name_Hall '-P 1'
_symmetry_space_group_name_H-M 'P -1'
_atom_sites_solution_hydrogens geom
_atom_sites_solution_primary direct
_atom_sites_solution_secondary difmap
_audit_creation_method SHELXL-97
_audit_update_record
;
2013-03-11 # Formatted by publCIF
;
_cell_angle_alpha 69.583(2)
_cell_angle_beta 68.112(2)
_cell_angle_gamma 75.921(2)
_cell_formula_units_Z 2
_cell_length_a 12.1129(9)
_cell_length_b 12.7793(10)
_cell_length_c 13.0678(10)
_cell_measurement_reflns_used 4855
_cell_measurement_temperature 123(2)
_cell_measurement_theta_max 20.57
_cell_measurement_theta_min 2.19
_cell_volume 1744.1(2)
_computing_cell_refinement 'ApexII (Bruker, 2011)'
_computing_data_collection 'ApexII (Bruker, 2011)'
_computing_data_reduction 'ApexII (Bruker, 2011)'
_computing_molecular_graphics 'SHELXL-97 (Sheldrick, 2008)'
_computing_publication_material 'publCIF (Westrip, 2010)'
_computing_structure_refinement 'SHELXL-97 (Sheldrick, 2008)'
_computing_structure_solution 'SHELXS-97 (Sheldrick, 2008)'
_diffrn_ambient_temperature 123(2)
_diffrn_measured_fraction_theta_full 1.000
_diffrn_measured_fraction_theta_max 1.000
_diffrn_measurement_device_type 'Bruker ApexII'
_diffrn_measurement_method 'phi and omega scans'
_diffrn_radiation_monochromator graphite
_diffrn_radiation_source 'fine-focus sealed tube'
_diffrn_radiation_type MoK\a
_diffrn_radiation_wavelength 0.71073
_diffrn_reflns_av_R_equivalents 0.0794
_diffrn_reflns_av_sigmaI/netI 0.0557
_diffrn_reflns_limit_h_max 15
_diffrn_reflns_limit_h_min -15
_diffrn_reflns_limit_k_max 15
_diffrn_reflns_limit_k_min -15
_diffrn_reflns_limit_l_max 16
_diffrn_reflns_limit_l_min -16
_diffrn_reflns_number 53798
_diffrn_reflns_theta_full 26.37
_diffrn_reflns_theta_max 26.37
_diffrn_reflns_theta_min 1.71
_diffrn_standards_decay_% 0
_diffrn_standards_interval_count 0
_diffrn_standards_interval_time 0
_diffrn_standards_number 0
_exptl_absorpt_coefficient_mu 0.095
_exptl_absorpt_correction_T_max 0.9962
_exptl_absorpt_correction_T_min 0.9905
_exptl_absorpt_correction_type multi-scan
_exptl_absorpt_process_details 'SADABS, (Sheldrick 2008)'
_exptl_crystal_colour orange
_exptl_crystal_density_diffrn 1.300
_exptl_crystal_density_method 'not measured'
_exptl_crystal_description prism
_exptl_crystal_F_000 728
_exptl_crystal_size_max 0.10
_exptl_crystal_size_mid 0.08
_exptl_crystal_size_min 0.04
_refine_diff_density_max 0.255
_refine_diff_density_min -0.222
_refine_diff_density_rms 0.045
_refine_ls_extinction_method none
_refine_ls_goodness_of_fit_ref 1.016
_refine_ls_hydrogen_treatment mixed
_refine_ls_matrix_type full
_refine_ls_number_parameters 538
_refine_ls_number_reflns 7139
_refine_ls_number_restraints 130
_refine_ls_restrained_S_all 1.012
_refine_ls_R_factor_all 0.1344
_refine_ls_R_factor_gt 0.0642
_refine_ls_shift/su_max 0.000
_refine_ls_shift/su_mean 0.000
_refine_ls_structure_factor_coef Fsqd
_refine_ls_weighting_details 'calc w=1/[\s^2^(Fo^2^)+(0.0822P)^2^+0.9165P] where P=(Fo^2^+2Fc^2^)/3'
_refine_ls_weighting_scheme calc
_refine_ls_wR_factor_gt 0.1561
_refine_ls_wR_factor_ref 0.1967
_reflns_number_gt 3730
_reflns_number_total 7139
_reflns_threshold_expression >2sigma(I)
_cod_data_source_file ja6b13342_si_002.cif
_cod_data_source_block P3BU
_cod_original_sg_symbol_H-M P-1
_cod_database_code 4126160

loop_
_symmetry_equiv_pos_as_xyz
'x, y, z'
'-x, -y, -z'

loop_
_atom_site_label
_atom_site_type_symbol
_atom_site_fract_x
_atom_site_fract_y
_atom_site_fract_z
_atom_site_U_iso_or_equiv
_atom_site_adp_type
_atom_site_occupancy
_atom_site_symmetry_multiplicity
_atom_site_calc_flag
_atom_site_refinement_flags
_atom_site_disorder_assembly
_atom_site_disorder_group
O1 O 0.6741(2) -0.2290(3) 0.7718(2) 0.0819(8) Uani 1 1 d . . .
O2 O 0.39944(18) 0.08947(17) 0.87653(17) 0.0498(5) Uani 1 1 d . . .
O3 O 0.17074(18) 0.00696(16) 1.22076(18) 0.0526(6) Uani 1 1 d . . .
O4 O 0.27220(18) 0.35250(17) 0.91737(17) 0.0529(6) Uani 1 1 d . . .
O5 O 0.0842(2) 0.64011(18) 1.02417(19) 0.0575(6) Uani 1 1 d . . .
O6 O 0.4007(2) 0.57459(19) 0.6831(2) 0.0676(7) Uani 1 1 d . . .
N1 N 0.5562(2) -0.0668(3) 0.7909(2) 0.0561(7) Uani 1 1 d D . .
H1N H 0.537(3) 0.0063(17) 0.754(3) 0.067 Uiso 1 1 d D . .
N2 N 0.4200(2) -0.2301(2) 1.0904(2) 0.0482(7) Uani 1 1 d . . .
N3 N 0.2255(2) 0.1478(2) 1.0535(2) 0.0443(6) Uani 1 1 d D . .
H3N H 0.282(2) 0.157(3) 0.9814(18) 0.053 Uiso 1 1 d D . .
N4 N 0.0006(2) 0.3261(2) 1.2212(2) 0.0459(6) Uani 1 1 d . . .
N5 N 0.2382(2) 0.5750(2) 0.8863(2) 0.0484(7) Uani 1 1 d D . .
H5N H 0.275(3) 0.513(2) 0.859(3) 0.058 Uiso 1 1 d D . .
N6 N 0.2889(2) 0.8715(2) 0.7651(3) 0.0545(7) Uani 1 1 d . . .
C1 C 0.7105(4) -0.0662(4) 0.6106(3) 0.0882(13) Uani 1 1 d . . .
H1A H 0.7496 -0.0086 0.6127 0.132 Uiso 1 1 calc R . .
H1B H 0.6530 -0.0301 0.5681 0.132 Uiso 1 1 calc R . .
H1C H 0.7712 -0.1186 0.5722 0.132 Uiso 1 1 calc R . .
C2 C 0.6461(3) -0.1292(4) 0.7305(3) 0.0656(10) Uani 1 1 d . . .
C3 C 0.4854(3) -0.0999(3) 0.9058(3) 0.0480(8) Uani 1 1 d . . .
C4 C 0.4921(3) -0.2063(3) 0.9786(3) 0.0523(8) Uani 1 1 d . . .
H4 H 0.5477 -0.2647 0.9509 0.063 Uiso 1 1 calc R . .
C5 C 0.3412(3) -0.1494(2) 1.1298(3) 0.0441(7) Uani 1 1 d . . .
H5 H 0.2925 -0.1679 1.2083 0.053 Uiso 1 1 calc R . .
C6 C 0.3270(3) -0.0401(2) 1.0621(2) 0.0420(7) Uani 1 1 d . . .
C7 C 0.4021(3) -0.0093(3) 0.9456(3) 0.0440(7) Uani 1 1 d . . .
C8 C 0.4288(3) -0.3468(3) 1.1664(3) 0.0670(11) Uani 1 1 d . A .
H8A H 0.4046 -0.3449 1.2470 0.080 Uiso 1 1 calc R . .
H8B H 0.5132 -0.3822 1.1452 0.080 Uiso 1 1 calc R . .
C9 C 0.3488(4) -0.4189(3) 1.1581(4) 0.0896(15) Uani 1 1 d D . .
H9A H 0.3635 -0.4063 1.0744 0.108 Uiso 0.721(9) 1 calc PR A 1
H9B H 0.3590 -0.4874 1.2224 0.108 Uiso 0.279(9) 1 d PR A 2
C10 C 0.3739(7) -0.5371(4) 1.2077(9) 0.156(5) Uani 0.721(9) 1 d PD A 1
H10A H 0.3246 -0.5771 1.1928 0.234 Uiso 0.721(9) 1 calc PR A 1
H10B H 0.3555 -0.5534 1.2910 0.234 Uiso 0.721(9) 1 calc PR A 1
H10C H 0.4590 -0.5621 1.1734 0.234 Uiso 0.721(9) 1 calc PR A 1
C10A C 0.4204(11) -0.4612(10) 1.0662(9) 0.060(4) Uani 0.279(9) 1 d PD A 2
H10D H 0.5009 -0.4895 1.0732 0.091 Uiso 0.279(9) 1 calc PR A 2
H10E H 0.4260 -0.4012 0.9938 0.091 Uiso 0.279(9) 1 calc PR A 2
H10F H 0.3850 -0.5228 1.0670 0.091 Uiso 0.279(9) 1 calc PR A 2
C11 C 0.2194(4) -0.3820(4) 1.2094(4) 0.0866(13) Uani 1 1 d . A .
H11A H 0.1986 -0.3043 1.1665 0.130 Uiso 1 1 calc R . .
H11B H 0.2030 -0.3862 1.2899 0.130 Uiso 1 1 calc R . .
H11C H 0.1713 -0.4313 1.2055 0.130 Uiso 1 1 calc R . .
C12 C 0.2342(3) 0.0389(2) 1.1196(3) 0.0425(7) Uani 1 1 d . . .
C13 C 0.1553(3) 0.2391(2) 1.0900(2) 0.0432(7) Uani 1 1 d . . .
C14 C 0.0636(3) 0.2317(2) 1.1903(3) 0.0455(7) Uani 1 1 d . . .
H14 H 0.0428 0.1598 1.2397 0.055 Uiso 1 1 calc R . .
C15 C 0.0309(3) 0.4280(2) 1.1531(3) 0.0451(7) Uani 1 1 d . . .
H15 H -0.0126 0.4924 1.1775 0.054 Uiso 1 1 calc R . .
C16 C 0.1219(3) 0.4433(2) 1.0498(2) 0.0445(7) Uani 1 1 d . . .
C17 C 0.1892(3) 0.3480(2) 1.0114(3) 0.0442(7) Uani 1 1 d . . .
C18 C -0.0953(3) 0.3122(3) 1.3332(3) 0.0507(8) Uani 1 1 d . . .
H18A H -0.1475 0.2595 1.3406 0.061 Uiso 1 1 calc R . .
H18B H -0.1452 0.3858 1.3355 0.061 Uiso 1 1 calc R . .
C19 C -0.0474(3) 0.2679(3) 1.4352(3) 0.0574(9) Uani 1 1 d . . .
H19 H 0.0027 0.1936 1.4324 0.069 Uiso 1 1 calc R . .
C20 C -0.1556(3) 0.2493(3) 1.5442(3) 0.0794(12) Uani 1 1 d . . .
H20A H -0.1284 0.2223 1.6119 0.119 Uiso 1 1 calc R . .
H20B H -0.1990 0.1931 1.5455 0.119 Uiso 1 1 calc R . .
H20C H -0.2090 0.3204 1.5453 0.119 Uiso 1 1 calc R . .
C21 C 0.0294(4) 0.3468(4) 1.4317(3) 0.0757(11) Uani 1 1 d . . .
H21A H -0.0174 0.4212 1.4305 0.114 Uiso 1 1 calc R . .
H21B H 0.0997 0.3531 1.3623 0.114 Uiso 1 1 calc R . .
H21C H 0.0558 0.3172 1.5000 0.114 Uiso 1 1 calc R . .
C22 C 0.1449(3) 0.5615(3) 0.9867(3) 0.0480(8) Uani 1 1 d . . .
C23 C 0.2814(3) 0.6757(2) 0.8139(3) 0.0483(8) Uani 1 1 d . . .
C24 C 0.2418(3) 0.7746(3) 0.8414(3) 0.0522(8) Uani 1 1 d . . .
H24 H 0.1820 0.7771 0.9128 0.063 Uiso 1 1 calc R . .
C25 C 0.3739(3) 0.8683(3) 0.6661(3) 0.0675(11) Uani 1 1 d . B .
H25 H 0.4058 0.9360 0.6164 0.081 Uiso 1 1 calc R . .
C26 C 0.4181(3) 0.7720(3) 0.6317(3) 0.0731(12) Uani 1 1 d D . .
C27 C 0.3720(3) 0.6672(3) 0.7048(3) 0.0563(9) Uani 1 1 d . B .
C28 C 0.2343(3) 0.9774(3) 0.7976(3) 0.0636(10) Uani 1 1 d . . .
H28A H 0.2844 1.0376 0.7448 0.076 Uiso 1 1 calc R . .
H28B H 0.2342 0.9661 0.8765 0.076 Uiso 1 1 calc R . .
C29 C 0.1068(3) 1.0157(3) 0.7933(3) 0.0534(8) Uani 1 1 d . . .
H29 H 0.0589 0.9519 0.8422 0.064 Uiso 1 1 calc R . .
C30 C 0.0507(4) 1.1147(3) 0.8433(4) 0.0866(14) Uani 1 1 d . . .
H30A H 0.0977 1.1776 0.7981 0.130 Uiso 1 1 calc R . .
H30B H 0.0499 1.0920 0.9233 0.130 Uiso 1 1 calc R . .
H30C H -0.0317 1.1381 0.8406 0.130 Uiso 1 1 calc R . .
C31 C 0.1041(3) 1.0437(3) 0.6721(3) 0.0615(10) Uani 1 1 d . . .
H31A H 0.1488 1.1075 0.6228 0.092 Uiso 1 1 calc R . .
H31B H 0.0208 1.0636 0.6719 0.092 Uiso 1 1 calc R . .
H31C H 0.1411 0.9782 0.6428 0.092 Uiso 1 1 calc R . .
O7 O 0.5246(5) 0.6881(3) 0.4674(4) 0.0635(18) Uani 0.526(6) 1 d PDU B 1
O8 O 0.5337(7) 0.8692(5) 0.4354(6) 0.075(2) Uani 0.526(6) 1 d PU B 1
C32 C 0.4958(7) 0.7793(5) 0.5049(6) 0.063(2) Uani 0.526(6) 1 d PDU B 1
C33 C 0.6096(6) 0.6892(6) 0.3505(5) 0.069(2) Uani 0.526(6) 1 d PDU B 1
H33A H 0.5907 0.6352 0.3223 0.083 Uiso 0.526(6) 1 calc PR B 1
H33B H 0.6016 0.7653 0.2964 0.083 Uiso 0.526(6) 1 calc PR B 1
C34 C 0.7342(8) 0.6575(10) 0.3556(11) 0.101(3) Uani 0.526(6) 1 d PDU B 1
H34A H 0.7602 0.7209 0.3625 0.151 Uiso 0.526(6) 1 calc PR B 1
H34B H 0.7877 0.6386 0.2852 0.151 Uiso 0.526(6) 1 calc PR B 1
H34C H 0.7369 0.5922 0.4225 0.151 Uiso 0.526(6) 1 calc PR B 1
O7A O 0.5887(4) 0.6910(4) 0.5208(5) 0.0571(18) Uani 0.474(6) 1 d PDU B 2
O8A O 0.5640(6) 0.8786(6) 0.4825(7) 0.062(2) Uani 0.474(6) 1 d PU B 2
C32A C 0.5358(6) 0.7906(6) 0.5376(9) 0.065(3) Uani 0.474(6) 1 d PDU B 2
C33A C 0.6952(7) 0.7032(6) 0.4163(8) 0.077(3) Uani 0.474(6) 1 d PDU B 2
H33C H 0.7536 0.7413 0.4223 0.093 Uiso 0.474(6) 1 calc PR B 2
H33D H 0.6714 0.7484 0.3472 0.093 Uiso 0.474(6) 1 calc PR B 2
C34A C 0.7498(9) 0.5855(9) 0.4081(13) 0.110(5) Uani 0.474(6) 1 d PDU B 2
H34D H 0.7694 0.5408 0.4785 0.165 Uiso 0.474(6) 1 calc PR B 2
H34E H 0.8230 0.5893 0.3416 0.165 Uiso 0.474(6) 1 calc PR B 2
H34F H 0.6922 0.5501 0.3987 0.165 Uiso 0.474(6) 1 calc PR B 2
O1W O 0.4323(5) 0.5725(4) 0.4570(4) 0.0706(14) Uani 0.50 1 d PD . .
H1W1 H 0.435(6) 0.549(6) 0.527(3) 0.085 Uiso 0.50 1 d PD . .
H2W1 H 0.378(5) 0.544(6) 0.454(6) 0.085 Uiso 0.50 1 d PD . .
O2W O 0.4453(5) 0.7972(4) 0.3313(5) 0.0764(15) Uani 0.50 1 d PD . .
H1W2 H 0.436(7) 0.734(3) 0.384(5) 0.092 Uiso 0.50 1 d PD . .
H2W2 H 0.512(4) 0.782(6) 0.280(5) 0.092 Uiso 0.50 1 d PD . .

loop_
_atom_site_aniso_label
_atom_site_aniso_U_11
_atom_site_aniso_U_22
_atom_site_aniso_U_33
_atom_site_aniso_U_23
_atom_site_aniso_U_13
_atom_site_aniso_U_12
O1 0.0796(19) 0.079(2) 0.0766(19) -0.0362(17) -0.0113(15) 0.0070(15)
O2 0.0536(13) 0.0419(12) 0.0446(12) -0.0007(10) -0.0106(10) -0.0151(10)
O3 0.0490(12) 0.0365(12) 0.0470(13) 0.0033(10) 0.0005(10) -0.0093(9)
O4 0.0506(13) 0.0376(12) 0.0461(13) 0.0002(10) 0.0028(10) -0.0099(9)
O5 0.0610(14) 0.0375(12) 0.0586(14) -0.0064(11) -0.0095(11) -0.0056(11)
O6 0.0635(15) 0.0357(13) 0.0696(16) 0.0006(12) 0.0020(12) -0.0068(11)
N1 0.0510(16) 0.0611(18) 0.0502(17) -0.0166(15) -0.0081(13) -0.0082(14)
N2 0.0428(14) 0.0355(14) 0.0594(17) -0.0079(13) -0.0120(13) -0.0083(11)
N3 0.0459(14) 0.0328(13) 0.0385(14) -0.0007(11) -0.0015(11) -0.0107(11)
N4 0.0423(14) 0.0417(15) 0.0390(14) -0.0011(12) -0.0041(11) -0.0089(11)
N5 0.0482(15) 0.0279(13) 0.0539(16) 0.0015(12) -0.0094(13) -0.0087(11)
N6 0.0535(17) 0.0284(14) 0.077(2) 0.0024(13) -0.0286(15) -0.0101(12)
C1 0.084(3) 0.113(4) 0.054(2) -0.035(2) -0.002(2) -0.005(3)
C2 0.057(2) 0.082(3) 0.058(2) -0.034(2) -0.0102(18) -0.002(2)
C3 0.0420(17) 0.056(2) 0.0480(19) -0.0153(16) -0.0101(14) -0.0154(15)
C4 0.0438(18) 0.0445(19) 0.068(2) -0.0203(17) -0.0127(16) -0.0074(14)
C5 0.0412(17) 0.0346(16) 0.0504(18) -0.0043(14) -0.0098(14) -0.0138(13)
C6 0.0423(16) 0.0366(16) 0.0436(17) -0.0045(14) -0.0102(13) -0.0150(13)
C7 0.0430(17) 0.0409(17) 0.0470(18) -0.0061(15) -0.0144(14) -0.0130(13)
C8 0.056(2) 0.0312(17) 0.089(3) 0.0018(18) -0.0142(19) -0.0047(15)
C9 0.080(3) 0.042(2) 0.123(4) -0.029(2) 0.009(3) -0.024(2)
C10 0.118(6) 0.028(3) 0.333(14) -0.012(5) -0.117(8) -0.013(3)
C10A 0.078(9) 0.043(8) 0.055(8) -0.014(6) -0.004(7) -0.025(6)
C11 0.094(3) 0.071(3) 0.099(3) -0.020(3) -0.021(3) -0.037(2)
C12 0.0419(16) 0.0331(16) 0.0453(18) -0.0013(14) -0.0110(14) -0.0115(13)
C13 0.0425(17) 0.0353(16) 0.0396(16) -0.0016(14) -0.0068(13) -0.0073(13)
C14 0.0442(17) 0.0342(16) 0.0471(18) 0.0000(14) -0.0092(14) -0.0117(13)
C15 0.0459(17) 0.0304(15) 0.0503(18) -0.0033(14) -0.0149(14) -0.0026(13)
C16 0.0428(17) 0.0375(16) 0.0416(17) 0.0003(14) -0.0095(14) -0.0081(13)
C17 0.0434(17) 0.0357(17) 0.0421(17) -0.0008(14) -0.0090(14) -0.0079(13)
C18 0.0417(17) 0.0473(19) 0.0471(18) -0.0051(15) -0.0018(14) -0.0094(14)
C19 0.0495(19) 0.055(2) 0.0449(19) -0.0032(16) -0.0014(15) -0.0051(16)
C20 0.072(3) 0.076(3) 0.052(2) 0.001(2) 0.0015(19) -0.005(2)
C21 0.073(3) 0.093(3) 0.058(2) -0.016(2) -0.017(2) -0.019(2)
C22 0.0487(18) 0.0363(17) 0.0483(19) -0.0017(15) -0.0137(15) -0.0049(14)
C23 0.0519(18) 0.0281(16) 0.058(2) 0.0036(15) -0.0224(16) -0.0090(13)
C24 0.056(2) 0.0378(18) 0.058(2) 0.0047(15) -0.0250(16) -0.0141(15)
C25 0.0429(19) 0.0370(19) 0.092(3) 0.0117(18) -0.0103(19) -0.0130(15)
C26 0.052(2) 0.0323(18) 0.092(3) 0.0097(18) -0.0009(19) -0.0064(15)
C27 0.0467(18) 0.0345(18) 0.065(2) 0.0027(16) -0.0070(16) -0.0068(14)
C28 0.076(2) 0.0399(19) 0.081(3) -0.0005(18) -0.039(2) -0.0208(17)
C29 0.054(2) 0.0370(17) 0.057(2) -0.0024(15) -0.0101(16) -0.0126(14)
C30 0.103(3) 0.053(2) 0.077(3) -0.014(2) -0.002(2) -0.012(2)
C31 0.0474(19) 0.059(2) 0.057(2) 0.0053(17) -0.0105(16) -0.0103(16)
O7 0.071(3) 0.039(2) 0.056(3) -0.003(2) -0.001(2) -0.011(2)
O8 0.092(5) 0.038(3) 0.060(4) 0.002(3) 0.007(3) -0.023(3)
C32 0.039(4) 0.028(3) 0.088(6) -0.003(3) 0.009(4) -0.014(3)
C33 0.094(5) 0.043(4) 0.046(4) 0.003(3) -0.003(3) -0.021(4)
C34 0.082(5) 0.073(7) 0.121(9) -0.030(7) 0.011(5) -0.029(6)
O7A 0.049(3) 0.035(2) 0.073(4) -0.007(2) -0.007(3) -0.013(2)
O8A 0.058(4) 0.036(3) 0.069(5) 0.003(3) -0.003(3) -0.024(2)
C32A 0.040(5) 0.039(4) 0.103(7) -0.008(4) -0.013(4) -0.019(3)
C33A 0.055(5) 0.047(5) 0.102(7) -0.016(5) 0.006(4) -0.014(4)
C34A 0.065(6) 0.058(6) 0.164(12) -0.043(7) 0.030(7) -0.019(5)
O1W 0.076(4) 0.051(3) 0.068(3) -0.008(3) -0.012(3) -0.010(3)
O2W 0.091(4) 0.056(3) 0.063(3) -0.003(3) -0.011(3) -0.017(3)

loop_
_atom_type_symbol
_atom_type_description
_atom_type_scat_dispersion_real
_atom_type_scat_dispersion_imag
_atom_type_scat_source
C C 0.0033 0.0016 'International Tables Vol C Tables 4.2.6.8 and 6.1.1.4'
H H 0.0000 0.0000 'International Tables Vol C Tables 4.2.6.8 and 6.1.1.4'
N N 0.0061 0.0033 'International Tables Vol C Tables 4.2.6.8 and 6.1.1.4'
O O 0.0106 0.0060 'International Tables Vol C Tables 4.2.6.8 and 6.1.1.4'

loop_
_geom_angle_atom_site_label_1
_geom_angle_atom_site_label_2
_geom_angle_atom_site_label_3
_geom_angle
C2 N1 C3 128.3(3)
C2 N1 H1N 118(2)
C3 N1 H1N 114(2)
C5 N2 C4 120.1(3)
C5 N2 C8 120.5(3)
C4 N2 C8 119.4(3)
C12 N3 C13 126.4(2)
C12 N3 H3N 111.2(19)
C13 N3 H3N 122(2)
C15 N4 C14 119.9(2)
C15 N4 C18 121.6(3)
C14 N4 C18 118.4(2)
C22 N5 C23 126.5(3)
C22 N5 H5N 119(2)
C23 N5 H5N 115(2)
C25 N6 C24 120.4(3)
C25 N6 C28 123.1(3)
C24 N6 C28 116.5(3)
C2 C1 H1A 109.5
C2 C1 H1B 109.5
H1A C1 H1B 109.5
C2 C1 H1C 109.5
H1A C1 H1C 109.5
H1B C1 H1C 109.5
O1 C2 N1 122.3(4)
O1 C2 C1 122.5(4)
N1 C2 C1 115.1(4)
C4 C3 N1 125.3(3)
C4 C3 C7 120.8(3)
N1 C3 C7 113.9(3)
N2 C4 C3 120.9(3)
N2 C4 H4 119.5
C3 C4 H4 119.5
N2 C5 C6 122.9(3)
N2 C5 H5 118.5
C6 C5 H5 118.5
C5 C6 C7 119.6(3)
C5 C6 C12 115.9(3)
C7 C6 C12 124.5(3)
O2 C7 C6 125.0(3)
O2 C7 C3 119.5(3)
C6 C7 C3 115.6(3)
N2 C8 C9 112.2(3)
N2 C8 H8A 109.2
C9 C8 H8A 109.2
N2 C8 H8B 109.2
C9 C8 H8B 109.2
H8A C8 H8B 107.9
C10A C9 C10 74.5(7)
C10A C9 C11 137.3(7)
C10 C9 C11 109.1(5)
C10A C9 C8 104.2(6)
C10 C9 C8 114.6(5)
C11 C9 C8 111.5(3)
C10A C9 H9A 37.9
C10 C9 H9A 107.1
C11 C9 H9A 107.1
C8 C9 H9A 107.1
C10A C9 H9B 98.4
C10 C9 H9B 26.2
C11 C9 H9B 98.6
C8 C9 H9B 98.5
H9A C9 H9B 133.2
C9 C10 H9B 39.8
C9 C10 H10A 109.5
H9B C10 H10A 129.6
C9 C10 H10B 109.5
H9B C10 H10B 70.1
C9 C10 H10C 109.5
H9B C10 H10C 118.1
C9 C10A H10D 109.5
C9 C10A H10E 109.5
H10D C10A H10E 109.5
C9 C10A H10F 109.5
H10D C10A H10F 109.5
H10E C10A H10F 109.5
C9 C11 H11A 109.5
C9 C11 H11B 109.5
H11A C11 H11B 109.5
C9 C11 H11C 109.5
H11A C11 H11C 109.5
H11B C11 H11C 109.5
O3 C12 N3 123.1(3)
O3 C12 C6 121.6(3)
N3 C12 C6 115.3(3)
C14 C13 N3 124.7(3)
C14 C13 C17 121.2(3)
N3 C13 C17 114.1(2)
C13 C14 N4 121.0(3)
C13 C14 H14 119.5
N4 C14 H14 119.5
N4 C15 C16 122.9(3)
N4 C15 H15 118.5
C16 C15 H15 118.5
C15 C16 C17 119.7(3)
C15 C16 C22 115.8(3)
C17 C16 C22 124.5(3)
O4 C17 C16 125.0(3)
O4 C17 C13 119.8(3)
C16 C17 C13 115.2(3)
N4 C18 C19 113.0(2)
N4 C18 H18A 109.0
C19 C18 H18A 109.0
N4 C18 H18B 109.0
C19 C18 H18B 109.0
H18A C18 H18B 107.8
C21 C19 C18 111.8(3)
C21 C19 C20 112.5(3)
C18 C19 C20 107.1(3)
C21 C19 H19 108.5
C18 C19 H19 108.5
C20 C19 H19 108.5
C19 C20 H20A 109.5
C19 C20 H20B 109.5
H20A C20 H20B 109.5
C19 C20 H20C 109.5
H20A C20 H20C 109.5
H20B C20 H20C 109.5
C19 C21 H21A 109.5
C19 C21 H21B 109.5
H21A C21 H21B 109.5
C19 C21 H21C 109.5
H21A C21 H21C 109.5
H21B C21 H21C 109.5
O5 C22 N5 123.4(3)
O5 C22 C16 121.5(3)
N5 C22 C16 115.1(3)
C24 C23 N5 123.0(3)
C24 C23 C27 122.4(3)
N5 C23 C27 114.5(3)
C23 C24 N6 119.9(3)
C23 C24 H24 120.1
N6 C24 H24 120.1
N6 C25 C26 123.3(3)
N6 C25 H25 118.4
C26 C25 H25 118.4
C25 C26 C27 120.1(3)
C25 C26 C32A 107.9(4)
C27 C26 C32A 129.0(4)
C25 C26 C32 120.2(4)
C27 C26 C32 118.3(4)
C32A C26 C32 31.0(4)
O6 C27 C26 127.0(3)
O6 C27 C23 119.1(3)
C26 C27 C23 113.8(3)
N6 C28 C29 113.2(3)
N6 C28 H28A 108.9
C29 C28 H28A 108.9
N6 C28 H28B 108.9
C29 C28 H28B 108.9
H28A C28 H28B 107.7
C31 C29 C28 110.7(3)
C31 C29 C30 111.8(3)
C28 C29 C30 110.3(3)
C31 C29 H29 108.0
C28 C29 H29 108.0
C30 C29 H29 108.0
C29 C30 H30A 109.5
C29 C30 H30B 109.5
H30A C30 H30B 109.5
C29 C30 H30C 109.5
H30A C30 H30C 109.5
H30B C30 H30C 109.5
C29 C31 H31A 109.5
C29 C31 H31B 109.5
H31A C31 H31B 109.5
C29 C31 H31C 109.5
H31A C31 H31C 109.5
H31B C31 H31C 109.5
C32 O7 C33 121.2(5)
O8 C32 O7 118.3(6)
O8 C32 C26 121.6(6)
O7 C32 C26 120.1(5)
C34 C33 O7 109.4(7)
C34 C33 H33A 109.8
O7 C33 H33A 109.8
C34 C33 H33B 109.8
O7 C33 H33B 109.8
H33A C33 H33B 108.3
C32A O7A C33A 111.3(5)
O8A C32A O7A 128.2(7)
O8A C32A C26 123.8(7)
O7A C32A C26 107.3(5)
O7A C33A C34A 106.6(6)
O7A C33A H33C 110.4
C34A C33A H33C 110.4
O7A C33A H33D 110.4
C34A C33A H33D 110.4
H33C C33A H33D 108.6
C33A C34A H34D 109.5
C33A C34A H34E 109.5
H34D C34A H34E 109.5
C33A C34A H34F 109.5
H34D C34A H34F 109.5
H34E C34A H34F 109.5
H1W1 O1W H2W1 108(5)
H1W2 O2W H2W2 104(4)

loop_
_geom_bond_atom_site_label_1
_geom_bond_atom_site_label_2
_geom_bond_distance
O1 C2 1.215(5)
O2 C7 1.271(3)
O3 C12 1.234(3)
O4 C17 1.258(3)
O5 C22 1.226(4)
O6 C27 1.250(4)
N1 C2 1.350(4)
N1 C3 1.393(4)
N1 H1N 0.908(18)
N2 C5 1.329(4)
N2 C4 1.363(4)
N2 C8 1.480(4)
N3 C12 1.361(4)
N3 C13 1.384(4)
N3 H3N 0.920(17)
N4 C15 1.343(4)
N4 C14 1.364(4)
N4 C18 1.475(4)
N5 C22 1.364(4)
N5 C23 1.391(4)
N5 H5N 0.926(17)
N6 C25 1.326(4)
N6 C24 1.382(4)
N6 C28 1.484(4)
C1 C2 1.492(5)
C1 H1A 0.9800
C1 H1B 0.9800
C1 H1C 0.9800
C3 C4 1.365(4)
C3 C7 1.446(4)
C4 H4 0.9500
C5 C6 1.378(4)
C5 H5 0.9500
C6 C7 1.422(4)
C6 C12 1.482(4)
C8 C9 1.544(5)
C8 H8A 0.9900
C8 H8B 0.9900
C9 C10A 1.391(8)
C9 C10 1.427(6)
C9 C11 1.485(6)
C9 H9A 1.0000
C9 H9B 1.0000
C10 H9B 0.6901
C10 H10A 0.9800
C10 H10B 0.9800
C10 H10C 0.9800
C10A H10D 0.9800
C10A H10E 0.9800
C10A H10F 0.9800
C11 H11A 0.9800
C11 H11B 0.9800
C11 H11C 0.9800
C13 C14 1.356(4)
C13 C17 1.458(4)
C14 H14 0.9500
C15 C16 1.374(4)
C15 H15 0.9500
C16 C17 1.428(4)
C16 C22 1.485(4)
C18 C19 1.525(5)
C18 H18A 0.9900
C18 H18B 0.9900
C19 C21 1.508(5)
C19 C20 1.526(4)
C19 H19 1.0000
C20 H20A 0.9800
C20 H20B 0.9800
C20 H20C 0.9800
C21 H21A 0.9800
C21 H21B 0.9800
C21 H21C 0.9800
C23 C24 1.359(4)
C23 C27 1.461(5)
C24 H24 0.9500
C25 C26 1.374(5)
C25 H25 0.9500
C26 C27 1.446(4)
C26 C32A 1.502(7)
C26 C32 1.554(7)
C28 C29 1.518(5)
C28 H28A 0.9900
C28 H28B 0.9900
C29 C31 1.508(5)
C29 C30 1.522(5)
C29 H29 1.0000
C30 H30A 0.9800
C30 H30B 0.9800
C30 H30C 0.9800
C31 H31A 0.9800
C31 H31B 0.9800
C31 H31C 0.9800
O7 C32 1.339(7)
O7 C33 1.488(7)
O8 C32 1.255(9)
C33 C34 1.485(11)
C33 H33A 0.9900
C33 H33B 0.9900
C34 H34A 0.9800
C34 H34B 0.9800
C34 H34C 0.9800
O7A C32A 1.331(8)
O7A C33A 1.480(8)
O8A C32A 1.157(10)
C33A C34A 1.513(11)
C33A H33C 0.9900
C33A H33D 0.9900
C34A H34D 0.9800
C34A H34E 0.9800
C34A H34F 0.9800
O1W H1W1 0.86(2)
O1W H2W1 0.85(2)
O2W H1W2 0.85(2)
O2W H2W2 0.87(2)

loop_
_geom_hbond_atom_site_label_D
_geom_hbond_atom_site_label_H
_geom_hbond_atom_site_label_A
_geom_hbond_distance_DH
_geom_hbond_distance_HA
_geom_hbond_distance_DA
_geom_hbond_angle_DHA
_geom_hbond_site_symmetry_A
N3 H3N O2 0.920(17) 1.85(2) 2.674(3) 148(3) .
N5 H5N O4 0.926(17) 1.93(3) 2.677(3) 137(3) .
O1W H1W1 O6 0.86(2) 2.06(4) 2.843(6) 151(7) .
O2W H1W2 O7A 0.85(2) 2.87(8) 3.272(9) 111(7) .
O2W H1W2 O1W 0.85(2) 1.96(3) 2.776(7) 160(7) .
N1 H1N O2W 0.908(18) 2.39(2) 3.251(6) 158(3) 2_666
O1W H1W1 O1W 0.86(2) 1.96(7) 2.414(11) 111(6) 2_666
O2W H2W2 O2 0.87(2) 2.21(6) 2.790(5) 124(6) 2_666
